data_7206122
loop_
_publ_author_name
'Pang, Yu'
'Tian, Dan'
'Zhu, Xiao-Fei'
'Luo, Yu-Hui'
'Zheng, Xiang'
'Zhang, Hong'

_publ_section_title
;
 Copper(ii) and nickel(ii) coordination polymers assembled from
 2,4-dibenzoylisophthalic acid and different N-donor co-ligands:
 syntheses, crystal structures, and magnetic properties
;
_journal_issue 16
_journal_name_full CrystEngComm
_journal_page_first 5142
_journal_paper_doi 10.1039/c0ce00839g
_journal_volume 13
_journal_year 2011
_chemical_formula_moiety 'C54 H14.33 N2 Ni2 O13'
_chemical_formula_sum 'C54 H14.33 N2 Ni2 O13'
_chemical_formula_weight 1016.43
_chemical_melting_point ?
_chemical_name_systematic
;
?
;
_space_group_IT_number 154
_symmetry_cell_setting trigonal
_symmetry_space_group_name_Hall 'P 32 2"'
_symmetry_space_group_name_H-M 'P 32 2 1'
_atom_sites_solution_hydrogens geom
_atom_sites_solution_primary direct
_atom_sites_solution_secondary difmap
_audit_creation_method SHELXL-97
_cell_angle_alpha 90.000(5)
_cell_angle_beta 90.000(5)
_cell_angle_gamma 120.000(5)
_cell_formula_units_Z 3
_cell_length_a 14.096(5)
_cell_length_b 14.096(5)
_cell_length_c 20.062(5)
_cell_measurement_reflns_used 3254
_cell_measurement_temperature 293(2)
_cell_measurement_theta_max 25.01
_cell_measurement_theta_min 1.67
_cell_volume 3452.2(19)
_computing_cell_refinement 'SAINT (Bruker, 2002)'
_computing_data_collection 'SMART (Bruker, 2002)'
_computing_data_reduction 'SAINT (Bruker, 2002)'
_computing_molecular_graphics 'DIAMOND (Brandenburg, 1999)'
_computing_publication_material SHELXTL
_computing_structure_refinement 'SHELXL-97 (Sheldrick, 1997)'
_computing_structure_solution 'SHELXS-97 (Sheldrick, 1990)'
_diffrn_ambient_temperature 293(2)
_diffrn_measured_fraction_theta_full 0.998
_diffrn_measured_fraction_theta_max 0.998
_diffrn_measurement_device_type 'Smart CCD Apex II'
_diffrn_measurement_method '\w scan'
_diffrn_radiation_monochromator graphite
_diffrn_radiation_source 'fine-focus sealed tube'
_diffrn_radiation_type MoK\a
_diffrn_radiation_wavelength 0.71069
_diffrn_reflns_av_R_equivalents 0.0829
_diffrn_reflns_av_sigmaI/netI 0.0782
_diffrn_reflns_limit_h_max 13
_diffrn_reflns_limit_h_min -16
_diffrn_reflns_limit_k_max 16
_diffrn_reflns_limit_k_min -16
_diffrn_reflns_limit_l_max 23
_diffrn_reflns_limit_l_min -23
_diffrn_reflns_number 17548
_diffrn_reflns_theta_full 25.01
_diffrn_reflns_theta_max 25.01
_diffrn_reflns_theta_min 1.67
_exptl_absorpt_coefficient_mu 0.887
_exptl_absorpt_correction_T_max 0.852
_exptl_absorpt_correction_T_min 0.766
_exptl_absorpt_correction_type multi-scan
_exptl_absorpt_process_details 'SADABS (Sheldrick, 1996)'
_exptl_crystal_colour green
_exptl_crystal_density_diffrn 1.469
_exptl_crystal_density_method 'not measured'
_exptl_crystal_description block
_exptl_crystal_F_000 1566
_exptl_crystal_size_max 0.32
_exptl_crystal_size_mid 0.25
_exptl_crystal_size_min 0.18
_refine_diff_density_max 0.916
_refine_diff_density_min -1.082
_refine_diff_density_rms 0.145
_refine_ls_abs_structure_details 'Flack H D (1983), Acta Cryst. A39, 876-881'
_refine_ls_abs_structure_Flack -0.03(4)
_refine_ls_extinction_method none
_refine_ls_goodness_of_fit_ref 1.033
_refine_ls_hydrogen_treatment constr
_refine_ls_matrix_type full
_refine_ls_number_parameters 323
_refine_ls_number_reflns 4057
_refine_ls_number_restraints 631
_refine_ls_restrained_S_all 1.038
_refine_ls_R_factor_all 0.0966
_refine_ls_R_factor_gt 0.0754
_refine_ls_shift/su_max 0.019
_refine_ls_shift/su_mean 0.001
_refine_ls_structure_factor_coef Fsqd
_refine_ls_weighting_details 'calc w=1/[\s^2^(Fo^2^)+(0.1287P)^2^+8.7229P] where P=(Fo^2^+2Fc^2^)/3'
_refine_ls_weighting_scheme calc
_refine_ls_wR_factor_gt 0.1947
_refine_ls_wR_factor_ref 0.2128
_reflns_number_gt 3254
_reflns_number_total 4057
_reflns_threshold_expression >2sigma(I)
_cod_data_source_file c0ce00839g.txt
_cod_data_source_block complex2
_cod_depositor_comments
;
The following automatic conversions were performed:

'_chemical_melting_point' value 'not measured' was changed to '?' -
the value is undefined or not
given.

'_exptl_absorpt_correction_type' value 'MULTI-SCAN' changed
to 'multi-scan' according to
/home/saulius/struct/CIF-dictionaries/cif_core.dic dictionary named
'cif_core.dic' version 2.4.1 from 2010-06-29.

Automatic conversion script
Id: cif_fix_values 1715 2011-07-08 13:25:40Z adriana 
;
_cod_original_sg_symbol_Hall 'P 32 2" '
_cod_original_sg_symbol_H-M 'P 32 2 1 '
_cod_database_code 7206122

loop_
_symmetry_equiv_pos_as_xyz
'x, y, z'
'-y, x-y, z+2/3'
'-x+y, -x, z+1/3'
'x-y, -y, -z+1/3'
'-x, -x+y, -z+2/3'
'y, x, -z'

loop_
_atom_site_label
_atom_site_type_symbol
_atom_site_fract_x
_atom_site_fract_y
_atom_site_fract_z
_atom_site_U_iso_or_equiv
_atom_site_adp_type
_atom_site_occupancy
_atom_site_symmetry_multiplicity
_atom_site_calc_flag
_atom_site_refinement_flags
_atom_site_disorder_assembly
_atom_site_disorder_group
C1 C -0.1908(8) 0.9644(9) 0.2191(5) 0.044(2) Uani 1 1 d U . .
H1 H -0.2373 0.9379 0.2558 0.048(17) Uiso 1 1 calc RU . .
C2 C -0.0923(8) 0.9652(9) 0.2211(5) 0.047(2) Uani 1 1 d U . .
H2 H -0.0724 0.9422 0.2594 0.047(16) Uiso 1 1 calc RU . .
C3 C -0.0236(9) 1.0000 0.1667 0.047(2) Uani 1 2 d SU . .
C4 C 0.0813(9) 1.0000 0.1667 0.044(2) Uani 1 2 d SU . .
C5 C 0.1445(8) 1.0244(10) 0.2226(6) 0.054(2) Uani 1 1 d U . .
H5 H 0.1231 1.0443 0.2616 0.047(16) Uiso 1 1 calc RU . .
C6 C 0.2415(8) 1.0196(10) 0.2215(6) 0.050(2) Uani 1 1 d U . .
H6 H 0.2797 1.0307 0.2612 0.048(17) Uiso 1 1 calc RU . .
C7 C 0.6268(8) 1.1777(7) 0.1018(4) 0.0327(18) Uani 1 1 d U . .
C8 C 0.4608(8) 0.8778(8) 0.0650(5) 0.0407(16) Uani 1 1 d U . .
C9 C 0.4250(9) 0.7957(8) 0.0091(5) 0.0432(16) Uani 1 1 d U . .
C10 C 0.3251(8) 0.7578(8) -0.0226(5) 0.0428(17) Uani 1 1 d U . .
H10 H 0.2805 0.7861 -0.0104 0.05(3) Uiso 1 1 calc R . .
C11 C 0.2908(8) 0.6806(9) -0.0710(5) 0.0465(17) Uani 1 1 d U . .
C12 C 0.3628(10) 0.6436(10) -0.0939(6) 0.0589(19) Uani 1 1 d U . .
C13 C 0.4613(10) 0.6808(10) -0.0629(5) 0.0569(17) Uani 1 1 d U . .
H13 H 0.5078 0.6563 -0.0778 0.064(14) Uiso 1 1 calc RU . .
C14 C 0.4948(9) 0.7543(9) -0.0096(5) 0.0501(17) Uani 1 1 d U . .
C15 C 0.6005(10) 0.7798(10) 0.0244(6) 0.0586(19) Uani 1 1 d U . .
C16 C 0.5992(10) 0.7202(10) 0.0821(6) 0.0579(18) Uani 1 1 d U . .
C17 C 0.5000(12) 0.6421(11) 0.1137(6) 0.066(2) Uani 1 1 d U . .
H17 H 0.4334 0.6273 0.0953 0.063(14) Uiso 1 1 calc RU . .
C18 C 0.5002(13) 0.5902(12) 0.1685(7) 0.079(3) Uani 1 1 d U . .
H18 H 0.4342 0.5382 0.1875 0.064(14) Uiso 1 1 calc RU . .
C19 C 0.5915(14) 0.6114(12) 0.1956(8) 0.085(3) Uani 1 1 d U . .
H19 H 0.5880 0.5749 0.2350 0.068(15) Uiso 1 1 calc RU . .
C20 C 0.6865(13) 0.6784(11) 0.1728(7) 0.071(2) Uani 1 1 d U . .
H20 H 0.7495 0.6882 0.1940 0.060(15) Uiso 1 1 calc RU . .
C21 C 0.6932(13) 0.7373(12) 0.1142(7) 0.070(2) Uani 1 1 d U . .
H21 H 0.7614 0.7880 0.0971 0.050(17) Uiso 1 1 calc RU . .
C22 C 0.3424(11) 0.5786(12) -0.1565(8) 0.071(2) Uani 1 1 d U . .
C23 C 0.3263(9) 0.4768(7) -0.1652(6) 0.086(2) Uani 1 1 d GU . .
C24 C 0.3322(9) 0.4415(9) -0.2290(5) 0.103(3) Uani 1 1 d GU . .
H24 H 0.3466 0.4878 -0.2652 0.11(2) Uiso 1 1 calc RU . .
C25 C 0.3167(10) 0.3370(9) -0.2385(5) 0.110(3) Uani 1 1 d GU . .
H25 H 0.3207 0.3134 -0.2812 0.107(19) Uiso 1 1 calc RU . .
C26 C 0.2953(9) 0.2678(7) -0.1843(6) 0.109(3) Uani 1 1 d GU . .
H26 H 0.2850 0.1979 -0.1907 0.099(17) Uiso 1 1 calc RU . .
C27 C 0.2894(10) 0.3030(9) -0.1205(5) 0.115(3) Uani 1 1 d GU . .
H27 H 0.2751 0.2567 -0.0842 0.081(16) Uiso 1 1 calc RU . .
C28 C 0.3049(9) 0.4075(10) -0.1110(4) 0.099(3) Uani 1 1 d GU . .
H28 H 0.3009 0.4311 -0.0683 0.065(15) Uiso 1 1 calc RU . .
N1 N -0.2213(7) 1.0000 0.1667 0.034(2) Uani 1 2 d S . .
N2 N 0.2813(8) 1.0000 0.1667 0.040(3) Uani 1 2 d S . .
Ni1 Ni -0.37469(9) 1.0000 0.1667 0.0179(3) Uani 1 2 d S . .
Ni2 Ni 0.43380(9) 1.0000 0.1667 0.0186(3) Uani 1 2 d S . .
O1 O -0.3174(5) 1.1313(5) 0.1074(3) 0.0357(14) Uani 1 1 d . . .
O2 O 0.5289(5) 1.1391(5) 0.1197(3) 0.0380(16) Uani 1 1 d . . .
O3 O 0.4020(5) 0.9168(5) 0.0817(3) 0.0325(14) Uani 1 1 d . . .
O4 O 0.5527(5) 0.9044(5) 0.0911(3) 0.0378(15) Uani 1 1 d . . .
O5 O 0.6859(7) 0.8470(9) -0.0041(5) 0.081(3) Uani 1 1 d . . .
O6 O 0.3518(9) 0.6237(13) -0.2077(5) 0.116(4) Uani 1 1 d . . .

loop_
_atom_site_aniso_label
_atom_site_aniso_U_11
_atom_site_aniso_U_22
_atom_site_aniso_U_33
_atom_site_aniso_U_23
_atom_site_aniso_U_13
_atom_site_aniso_U_12
C1 0.034(4) 0.058(5) 0.049(4) 0.007(4) 0.002(4) 0.030(3)
C2 0.032(4) 0.068(5) 0.052(4) 0.011(4) 0.000(3) 0.034(3)
C3 0.035(4) 0.066(5) 0.051(5) -0.002(4) -0.001(2) 0.033(2)
C4 0.030(3) 0.068(5) 0.047(5) 0.003(4) 0.0015(19) 0.034(2)
C5 0.036(4) 0.076(5) 0.056(4) -0.004(4) 0.004(4) 0.033(4)
C6 0.031(4) 0.076(5) 0.048(5) -0.010(4) -0.001(4) 0.030(4)
C7 0.043(5) 0.035(4) 0.029(4) -0.001(3) 0.003(4) 0.026(4)
C8 0.047(3) 0.049(3) 0.046(3) -0.008(3) -0.013(3) 0.039(3)
C9 0.049(3) 0.054(3) 0.048(3) -0.017(3) -0.011(3) 0.042(3)
C10 0.049(3) 0.054(3) 0.047(3) -0.017(3) -0.013(3) 0.042(3)
C11 0.048(3) 0.061(3) 0.050(3) -0.019(3) -0.014(3) 0.042(3)
C12 0.059(3) 0.069(3) 0.064(3) -0.023(3) -0.011(3) 0.044(3)
C13 0.059(3) 0.067(3) 0.063(3) -0.023(3) -0.012(3) 0.044(3)
C14 0.054(3) 0.060(3) 0.054(3) -0.021(3) -0.015(3) 0.041(3)
C15 0.062(3) 0.065(3) 0.061(3) -0.023(3) -0.011(3) 0.040(3)
C16 0.068(3) 0.061(3) 0.064(3) -0.019(3) -0.017(3) 0.047(3)
C17 0.071(3) 0.069(3) 0.069(3) -0.012(3) -0.014(3) 0.044(3)
C18 0.089(4) 0.075(4) 0.075(4) -0.009(4) -0.012(4) 0.043(4)
C19 0.094(5) 0.079(5) 0.077(5) -0.014(4) -0.016(4) 0.040(4)
C20 0.081(4) 0.074(4) 0.075(4) -0.012(4) -0.020(4) 0.051(4)
C21 0.078(4) 0.070(4) 0.076(4) -0.017(4) -0.023(4) 0.048(4)
C22 0.068(3) 0.079(3) 0.078(4) -0.023(3) -0.015(3) 0.046(3)
C23 0.082(4) 0.087(4) 0.092(4) -0.025(3) -0.011(3) 0.043(3)
C24 0.095(4) 0.098(4) 0.110(4) -0.024(4) -0.010(4) 0.043(4)
C25 0.103(4) 0.100(4) 0.113(4) -0.024(4) -0.010(4) 0.041(4)
C26 0.104(5) 0.099(5) 0.112(5) -0.019(4) -0.009(4) 0.040(4)
C27 0.104(4) 0.107(4) 0.115(4) -0.018(4) -0.007(4) 0.038(4)
C28 0.092(4) 0.091(4) 0.104(4) -0.022(4) -0.006(4) 0.039(3)
N1 0.022(4) 0.027(5) 0.054(7) 0.003(5) 0.002(2) 0.014(3)
N2 0.036(4) 0.057(7) 0.032(6) 0.002(5) 0.001(3) 0.029(4)
Ni1 0.0143(5) 0.0175(7) 0.0228(7) -0.0008(5) -0.0004(3) 0.0088(3)
Ni2 0.0153(5) 0.0197(7) 0.0225(7) -0.0007(5) -0.0004(3) 0.0098(4)
O1 0.040(3) 0.041(4) 0.035(3) 0.007(3) 0.012(3) 0.026(3)
O2 0.034(4) 0.032(3) 0.051(4) 0.013(3) 0.009(3) 0.019(3)
O3 0.034(3) 0.034(3) 0.032(3) -0.011(2) -0.008(3) 0.019(3)
O4 0.035(4) 0.046(4) 0.038(3) -0.011(3) -0.006(3) 0.024(3)
O5 0.055(5) 0.098(7) 0.081(6) -0.029(5) -0.016(5) 0.031(5)
O6 0.084(7) 0.198(14) 0.057(6) -0.037(7) -0.008(5) 0.064(9)

loop_
_atom_type_symbol
_atom_type_description
_atom_type_scat_dispersion_real
_atom_type_scat_dispersion_imag
_atom_type_scat_source
C C 0.0033 0.0016 'International Tables Vol C Tables 4.2.6.8 and 6.1.1.4'
H H 0.0000 0.0000 'International Tables Vol C Tables 4.2.6.8 and 6.1.1.4'
N N 0.0061 0.0033 'International Tables Vol C Tables 4.2.6.8 and 6.1.1.4'
O O 0.0106 0.0060 'International Tables Vol C Tables 4.2.6.8 and 6.1.1.4'
Ni Ni 0.3393 1.1124 'International Tables Vol C Tables 4.2.6.8 and 6.1.1.4'

loop_
_geom_angle_atom_site_label_1
_geom_angle_atom_site_label_2
_geom_angle_atom_site_label_3
_geom_angle
_geom_angle_site_symmetry_1
_geom_angle_site_symmetry_3
_geom_angle_publ_flag
N1 C1 C2 122.2(10) . . ?
N1 C1 H1 118.9 . . ?
C2 C1 H1 118.9 . . ?
C3 C2 C1 120.3(10) . . ?
C3 C2 H2 119.9 . . ?
C1 C2 H2 119.9 . . ?
C2 C3 C2 116.6(12) . 4_675 ?
C2 C3 C4 121.7(6) . . ?
C2 C3 C4 121.7(6) 4_675 . ?
C5 C4 C5 116.5(13) . 4_675 ?
C5 C4 C3 121.7(6) . . ?
C5 C4 C3 121.7(6) 4_675 . ?
C4 C5 C6 120.3(11) . . ?
C4 C5 H5 119.9 . . ?
C6 C5 H5 119.9 . . ?
N2 C6 C5 123.2(11) . . ?
N2 C6 H6 118.4 . . ?
C5 C6 H6 118.4 . . ?
O1 C7 O2 125.9(8) 1_655 . ?
O1 C7 C11 118.2(8) 1_655 6_565 ?
O2 C7 C11 115.9(8) . 6_565 ?
O3 C8 O4 124.4(8) . . ?
O3 C8 C9 119.7(8) . . ?
O4 C8 C9 115.8(8) . . ?
C10 C9 C14 119.9(8) . . ?
C10 C9 C8 121.6(8) . . ?
C14 C9 C8 118.5(9) . . ?
C11 C10 C9 121.6(8) . . ?
C11 C10 H10 119.2 . . ?
C9 C10 H10 119.2 . . ?
C10 C11 C12 119.4(9) . . ?
C10 C11 C7 123.9(8) . 6_455 ?
C12 C11 C7 116.7(8) . 6_455 ?
C13 C12 C11 119.0(9) . . ?
C13 C12 C22 117.7(10) . . ?
C11 C12 C22 122.6(10) . . ?
C12 C13 C14 122.4(10) . . ?
C12 C13 H13 118.8 . . ?
C14 C13 H13 118.8 . . ?
C13 C14 C9 117.4(10) . . ?
C13 C14 C15 116.7(9) . . ?
C9 C14 C15 125.8(9) . . ?
O5 C15 C16 123.2(12) . . ?
O5 C15 C14 116.0(12) . . ?
C16 C15 C14 120.5(12) . . ?
C21 C16 C15 123.2(13) . . ?
C21 C16 C17 114.3(12) . . ?
C15 C16 C17 122.4(11) . . ?
C18 C17 C16 121.7(14) . . ?
C18 C17 H17 119.1 . . ?
C16 C17 H17 119.1 . . ?
C19 C18 C17 120.1(17) . . ?
C19 C18 H18 120.0 . . ?
C17 C18 H18 120.0 . . ?
C20 C19 C18 125.3(17) . . ?
C20 C19 H19 117.4 . . ?
C18 C19 H19 117.4 . . ?
C19 C20 C21 118.0(14) . . ?
C19 C20 H20 121.0 . . ?
C21 C20 H20 121.0 . . ?
C16 C21 C20 120.6(15) . . ?
C16 C21 H21 119.7 . . ?
C20 C21 H21 119.7 . . ?
O6 C22 C23 112.0(14) . . ?
O6 C22 C12 117.8(13) . . ?
C23 C22 C12 129.8(14) . . ?
C22 C23 C24 119.5(11) . . ?
C22 C23 C28 120.5(11) . . ?
C24 C23 C28 120.0 . . ?
C25 C24 C23 120.0 . . ?
C25 C24 H24 120.0 . . ?
C23 C24 H24 120.0 . . ?
C24 C25 C26 120.0 . . ?
C24 C25 H25 120.0 . . ?
C26 C25 H25 120.0 . . ?
C27 C26 C25 120.0 . . ?
C27 C26 H26 120.0 . . ?
C25 C26 H26 120.0 . . ?
C28 C27 C26 120.0 . . ?
C28 C27 H27 120.0 . . ?
C26 C27 H27 120.0 . . ?
C27 C28 C23 120.0 . . ?
C27 C28 H28 120.0 . . ?
C23 C28 H28 120.0 . . ?
C1 N1 C1 118.2(11) . 4_675 ?
C1 N1 Ni1 120.9(6) . . ?
C1 N1 Ni1 120.9(6) 4_675 . ?
C6 N2 C6 116.3(13) . 4_675 ?
C6 N2 Ni2 121.9(6) . . ?
C6 N2 Ni2 121.9(6) 4_675 . ?
O4 Ni1 O4 159.2(3) 4_575 1_455 ?
O4 Ni1 O1 90.4(3) 4_575 4_675 ?
O4 Ni1 O1 88.4(3) 1_455 4_675 ?
O4 Ni1 O1 88.4(3) 4_575 . ?
O4 Ni1 O1 90.4(3) 1_455 . ?
O1 Ni1 O1 173.2(4) 4_675 . ?
O4 Ni1 N1 100.38(17) 4_575 . ?
O4 Ni1 N1 100.38(17) 1_455 . ?
O1 Ni1 N1 93.39(18) 4_675 . ?
O1 Ni1 N1 93.39(18) . . ?
O4 Ni1 Ni2 79.62(17) 4_575 1_455 ?
O4 Ni1 Ni2 79.62(17) 1_455 1_455 ?
O1 Ni1 Ni2 86.61(18) 4_675 1_455 ?
O1 Ni1 Ni2 86.61(18) . 1_455 ?
N1 Ni1 Ni2 180.000(1) . 1_455 ?
O2 Ni2 O2 158.9(4) 4_675 . ?
O2 Ni2 O3 91.0(3) 4_675 4_675 ?
O2 Ni2 O3 87.5(3) . 4_675 ?
O2 Ni2 O3 87.5(3) 4_675 . ?
O2 Ni2 O3 91.0(3) . . ?
O3 Ni2 O3 172.1(4) 4_675 . ?
O2 Ni2 N2 100.53(18) 4_675 . ?
O2 Ni2 N2 100.53(18) . . ?
O3 Ni2 N2 93.97(18) 4_675 . ?
O3 Ni2 N2 93.97(18) . . ?
O2 Ni2 Ni1 79.47(18) 4_675 1_655 ?
O2 Ni2 Ni1 79.47(18) . 1_655 ?
O3 Ni2 Ni1 86.03(18) 4_675 1_655 ?
O3 Ni2 Ni1 86.03(18) . 1_655 ?
N2 Ni2 Ni1 180.000(1) . 1_655 ?
C7 O1 Ni1 117.9(6) 1_455 . ?
C7 O2 Ni2 128.4(6) . . ?
C8 O3 Ni2 119.0(6) . . ?
C8 O4 Ni1 129.3(6) . 1_655 ?

loop_
_geom_bond_atom_site_label_1
_geom_bond_atom_site_label_2
_geom_bond_distance
_geom_bond_site_symmetry_2
_geom_bond_publ_flag
C1 N1 1.327(11) . ?
C1 C2 1.383(13) . ?
C1 H1 0.9300 . ?
C2 C3 1.377(12) . ?
C2 H2 0.9300 . ?
C3 C2 1.377(12) 4_675 ?
C3 C4 1.479(17) . ?
C4 C5 1.365(12) . ?
C4 C5 1.365(12) 4_675 ?
C5 C6 1.402(14) . ?
C5 H5 0.9300 . ?
C6 N2 1.326(12) . ?
C6 H6 0.9300 . ?
C7 O1 1.255(11) 1_655 ?
C7 O2 1.256(11) . ?
C7 C11 1.513(12) 6_565 ?
C8 O3 1.248(11) . ?
C8 O4 1.267(11) . ?
C8 C9 1.506(13) . ?
C9 C10 1.386(14) . ?
C9 C14 1.422(13) . ?
C10 C11 1.354(13) . ?
C10 H10 0.9300 . ?
C11 C12 1.428(14) . ?
C11 C7 1.513(12) 6_455 ?
C12 C13 1.364(16) . ?
C12 C22 1.495(16) . ?
C13 C14 1.396(14) . ?
C13 H13 0.9300 . ?
C14 C15 1.511(16) . ?
C15 O5 1.238(15) . ?
C15 C16 1.424(17) . ?
C16 C21 1.381(17) . ?
C16 C17 1.425(19) . ?
C17 C18 1.320(18) . ?
C17 H17 0.9300 . ?
C18 C19 1.29(2) . ?
C18 H18 0.9300 . ?
C19 C20 1.28(2) . ?
C19 H19 0.9300 . ?
C20 C21 1.415(18) . ?
C20 H20 0.9300 . ?
C21 H21 0.9300 . ?
C22 O6 1.181(17) . ?
C22 C23 1.348(16) . ?
C23 C24 1.3900 . ?
C23 C28 1.3900 . ?
C24 C25 1.3900 . ?
C24 H24 0.9300 . ?
C25 C26 1.3900 . ?
C25 H25 0.9300 . ?
C26 C27 1.3900 . ?
C26 H26 0.9300 . ?
C27 C28 1.3900 . ?
C27 H27 0.9300 . ?
C28 H28 0.9300 . ?
N1 C1 1.327(11) 4_675 ?
N1 Ni1 2.162(10) . ?
N2 C6 1.326(12) 4_675 ?
N2 Ni2 2.150(11) . ?
Ni1 O4 1.945(6) 4_575 ?
Ni1 O4 1.945(6) 1_455 ?
Ni1 O1 1.999(6) 4_675 ?
Ni1 O1 1.999(6) . ?
Ni1 Ni2 2.700(2) 1_455 ?
Ni2 O2 1.974(6) 4_675 ?
Ni2 O2 1.974(6) . ?
Ni2 O3 1.990(5) 4_675 ?
Ni2 O3 1.990(5) . ?
Ni2 Ni1 2.700(2) 1_655 ?
O1 C7 1.255(11) 1_455 ?
O4 Ni1 1.945(6) 1_655 ?
